data_7007325
loop_
_publ_author_name
'Hwang, Seok-Ho'
'Moorefield, Charles N.'
'Wang, Pingshan'
'Fronczek, Frank R.'
'Courtney, Brandy H.'
'Newkome, George R.'

_publ_section_title
;
 Design, synthesis and photoelectrochemical properties of hexagonal
 metallomacrocycles based on triphenylamine:
 [M6(4,4'-bis(2,2':6',2''-terpyridinyl)triphenylamine)6(X)12]; [M =
 Fe(II), PF6- and Zn(II), BF4-].
;
_journal_issue 29
_journal_name_full 'Dalton transactions (Cambridge, England : 2003)'
_journal_page_first 3518
_journal_page_last 3522
_journal_paper_doi 10.1039/b603691k
_journal_year 2006
_chemical_formula_moiety 'C48 H33 N7, C1 H1 Cl3'
_chemical_formula_sum 'C49 H34 Cl3 N7'
_chemical_formula_weight 827.18
_chemical_name_systematic
;
?
;
_space_group_IT_number 2
_symmetry_cell_setting triclinic
_symmetry_space_group_name_Hall '-P 1'
_symmetry_space_group_name_H-M 'P -1'
_atom_sites_solution_hydrogens geom
_atom_sites_solution_primary direct
_atom_sites_solution_secondary difmap
_audit_creation_method SHELXL-97
_cell_angle_alpha 90.432(6)
_cell_angle_beta 109.097(7)
_cell_angle_gamma 115.196(6)
_cell_formula_units_Z 2
_cell_length_a 12.9078(10)
_cell_length_b 13.573(2)
_cell_length_c 13.602(2)
_cell_measurement_reflns_used 12762
_cell_measurement_temperature 110
_cell_measurement_theta_max 31.5
_cell_measurement_theta_min 2.5
_cell_volume 2007.4(5)
_computing_cell_refinement 'Denzo and Scalepack (Otwinowski & Minor, 1997)'
_computing_data_collection 'COLLECT (Nonius, 2000)'
_computing_data_reduction 'Denzo and Scalepack (Otwinowski & Minor, 1997)'
_computing_molecular_graphics 'Ortep-3 for Windows (Farrugia, 1997)'
_computing_publication_material 'SHELXL-97 (Sheldrick, 1997)'
_computing_structure_refinement 'SHELXL-97 (Sheldrick, 1997)'
_computing_structure_solution 'SHELXS-97 (Sheldrick, 1990)'
_diffrn_ambient_temperature 110
_diffrn_measured_fraction_theta_full 0.999
_diffrn_measured_fraction_theta_max 0.999
_diffrn_measurement_device_type 'KappaCCD (with Oxford Cryostream)'
_diffrn_measurement_method ' \w scans with \k offsets'
_diffrn_radiation_monochromator graphite
_diffrn_radiation_source 'fine-focus sealed tube'
_diffrn_radiation_type MoK\a
_diffrn_radiation_wavelength 0.71073
_diffrn_reflns_av_R_equivalents 0.0373
_diffrn_reflns_av_sigmaI/netI 0.0575
_diffrn_reflns_limit_h_max 18
_diffrn_reflns_limit_h_min -18
_diffrn_reflns_limit_k_max 19
_diffrn_reflns_limit_k_min -19
_diffrn_reflns_limit_l_max 19
_diffrn_reflns_limit_l_min -19
_diffrn_reflns_number 61504
_diffrn_reflns_theta_full 31.5
_diffrn_reflns_theta_max 31.49
_diffrn_reflns_theta_min 2.71
_diffrn_standards_decay_% <2
_diffrn_standards_number 0
_exptl_absorpt_coefficient_mu 0.275
_exptl_absorpt_correction_T_max 0.933
_exptl_absorpt_correction_T_min 0.858
_exptl_absorpt_correction_type multi-scan
_exptl_absorpt_process_details 'Denzo and Scalepack (Otwinowski & Minor, 1997)'
_exptl_crystal_colour orange
_exptl_crystal_density_diffrn 1.369
_exptl_crystal_density_method 'not measured'
_exptl_crystal_description prism
_exptl_crystal_F_000 856
_exptl_crystal_size_max 0.40
_exptl_crystal_size_mid 0.33
_exptl_crystal_size_min 0.25
_refine_diff_density_max 0.554
_refine_diff_density_min -0.659
_refine_diff_density_rms 0.066
_refine_ls_extinction_method none
_refine_ls_goodness_of_fit_ref 1.035
_refine_ls_hydrogen_treatment constr
_refine_ls_matrix_type full
_refine_ls_number_parameters 532
_refine_ls_number_reflns 13328
_refine_ls_number_restraints 0
_refine_ls_restrained_S_all 1.035
_refine_ls_R_factor_all 0.0944
_refine_ls_R_factor_gt 0.0573
_refine_ls_shift/su_max 0.001
_refine_ls_shift/su_mean 0.000
_refine_ls_structure_factor_coef Fsqd
_refine_ls_weighting_details 'calc w=1/[\s^2^(Fo^2^)+(0.0690P)^2^+0.8944P] where P=(Fo^2^+2Fc^2^)/3'
_refine_ls_weighting_scheme calc
_refine_ls_wR_factor_gt 0.1377
_refine_ls_wR_factor_ref 0.1537
_reflns_number_gt 8985
_reflns_number_total 13328
_reflns_threshold_expression I>2\s(I)
_cod_data_source_file b603691k.txt
_cod_data_source_block SH-004-83
_cod_depositor_comments
;
The following automatic conversions were performed:
'_symmetry_cell_setting' value 'Triclinic' changed to 'triclinic'
according to '/home/saulius/struct/CIF-dictionaries/cif_core.dic'
dictionary named 'cif_core.dic' version 2.4.1 from 2010-06-29.

Automatic conversion script
Id: cif_fix_enum 1527 2010-12-29 10:47:43Z saulius 
;
_cod_original_cell_volume 2007.4(4)
_cod_original_sg_symbol_H-M 'P -1 '
_cod_database_code 7007325

loop_
_symmetry_equiv_pos_as_xyz
'x, y, z'
'-x, -y, -z'

loop_
_atom_site_label
_atom_site_type_symbol
_atom_site_fract_x
_atom_site_fract_y
_atom_site_fract_z
_atom_site_U_iso_or_equiv
_atom_site_adp_type
_atom_site_occupancy
_atom_site_symmetry_multiplicity
_atom_site_calc_flag
_atom_site_refinement_flags
_atom_site_disorder_assembly
_atom_site_disorder_group
Cl1S Cl 1.23190(4) -0.13996(4) 0.61304(4) 0.03578(12) Uani 1 1 d . . .
Cl2S Cl 1.42699(5) -0.00283(4) 0.80846(4) 0.03954(13) Uani 1 1 d . . .
Cl3S Cl 1.45205(6) -0.16703(6) 0.69561(5) 0.05657(18) Uani 1 1 d . . .
N1 N 0.63331(13) 0.59899(12) 0.42690(11) 0.0212(3) Uani 1 1 d . . .
N2 N 0.02788(13) 0.12814(13) -0.09462(11) 0.0235(3) Uani 1 1 d . . .
N3 N -0.07754(17) 0.33435(15) -0.09256(16) 0.0437(5) Uani 1 1 d . . .
N4 N 0.22176(16) -0.00787(14) -0.01747(14) 0.0330(4) Uani 1 1 d . . .
N5 N 1.18199(12) 0.41371(11) 0.78513(10) 0.0186(3) Uani 1 1 d . . .
N6 N 0.96560(13) 0.15329(12) 0.61221(11) 0.0230(3) Uani 1 1 d . . .
N7 N 1.34174(14) 0.70145(12) 0.89757(11) 0.0244(3) Uani 1 1 d . . .
C1 C 0.63599(14) 0.69774(13) 0.46727(13) 0.0191(3) Uani 1 1 d . . .
C2 C 0.66751(16) 0.72695(14) 0.57503(13) 0.0221(3) Uani 1 1 d . . .
H2 H 0.6881 0.6812 0.6222 0.027 Uiso 1 1 d R . .
C3 C 0.66905(17) 0.82252(15) 0.61392(15) 0.0277(4) Uani 1 1 d . . .
H3 H 0.6925 0.8428 0.6878 0.033 Uiso 1 1 d R . .
C4 C 0.63649(18) 0.88877(15) 0.54544(17) 0.0317(4) Uani 1 1 d . . .
H4 H 0.6361 0.9535 0.5720 0.038 Uiso 1 1 d R . .
C5 C 0.60463(17) 0.85948(15) 0.43802(16) 0.0285(4) Uani 1 1 d . . .
H5 H 0.5818 0.9042 0.3909 0.034 Uiso 1 1 d R . .
C6 C 0.60576(15) 0.76550(14) 0.39864(14) 0.0229(3) Uani 1 1 d . . .
H6 H 0.5860 0.7473 0.3251 0.028 Uiso 1 1 d R . .
C7 C 0.53426(14) 0.52704(13) 0.33605(12) 0.0183(3) Uani 1 1 d . . .
C8 C 0.41713(15) 0.52149(14) 0.30863(13) 0.0193(3) Uani 1 1 d . . .
H8 H 0.4044 0.5691 0.3497 0.023 Uiso 1 1 d R . .
C9 C 0.31977(15) 0.44690(14) 0.22201(13) 0.0196(3) Uani 1 1 d . . .
H9 H 0.2414 0.4452 0.2038 0.023 Uiso 1 1 d R . .
C10 C 0.33458(15) 0.37409(14) 0.16086(13) 0.0193(3) Uani 1 1 d . . .
C11 C 0.45241(15) 0.38165(14) 0.18783(13) 0.0203(3) Uani 1 1 d . . .
H11 H 0.4652 0.3335 0.1473 0.024 Uiso 1 1 d R . .
C12 C 0.55071(15) 0.45807(14) 0.27253(13) 0.0211(3) Uani 1 1 d . . .
H12 H 0.6304 0.4636 0.2876 0.025 Uiso 1 1 d R . .
C13 C 0.22996(15) 0.29074(14) 0.07124(13) 0.0203(3) Uani 1 1 d . . .
C14 C 0.13028(15) 0.30820(14) 0.01285(13) 0.0219(3) Uani 1 1 d . . .
H14 H 0.1296 0.3763 0.0279 0.026 Uiso 1 1 d R . .
C15 C 0.03146(15) 0.22519(15) -0.06790(13) 0.0226(3) Uani 1 1 d . . .
C16 C 0.12535(16) 0.11216(15) -0.03974(13) 0.0219(3) Uani 1 1 d . . .
C17 C 0.22652(15) 0.18977(14) 0.04337(13) 0.0218(3) Uani 1 1 d . . .
H17 H 0.2926 0.1742 0.0808 0.026 Uiso 1 1 d R . .
C18 C -0.07827(16) 0.24125(15) -0.12662(14) 0.0257(4) Uani 1 1 d . . .
C19 C -0.17662(18) 0.16188(19) -0.21020(16) 0.0342(4) Uani 1 1 d . . .
H19 H -0.1744 0.0969 -0.2333 0.041 Uiso 1 1 d R . .
C1S C 1.34821(17) -0.13585(16) 0.72903(15) 0.0278(4) Uani 1 1 d . . .
H1S H 1.3096 -0.1919 0.7698 0.033 Uiso 1 1 d R . .
C20 C -0.27861(19) 0.1802(2) -0.25914(18) 0.0433(5) Uani 1 1 d . . .
H20 H -0.3470 0.1280 -0.3168 0.052 Uiso 1 1 d R . .
C21 C -0.2789(2) 0.2750(2) -0.2229(2) 0.0495(6) Uani 1 1 d . . .
H21 H -0.3477 0.2889 -0.2541 0.059 Uiso 1 1 d R . .
C22 C -0.1768(2) 0.3492(2) -0.1401(2) 0.0580(8) Uani 1 1 d . . .
H22 H -0.1772 0.4147 -0.1155 0.070 Uiso 1 1 d R . .
C23 C 0.12009(17) 0.00345(15) -0.06937(14) 0.0250(4) Uani 1 1 d . . .
C24 C 0.01650(19) -0.07943(16) -0.14550(15) 0.0299(4) Uani 1 1 d . . .
H24 H -0.0531 -0.0680 -0.1814 0.036 Uiso 1 1 d R . .
C25 C 0.0162(2) -0.17910(17) -0.16833(17) 0.0387(5) Uani 1 1 d . . .
H25 H -0.0533 -0.2372 -0.2205 0.046 Uiso 1 1 d R . .
C26 C 0.1199(2) -0.19248(18) -0.11330(18) 0.0414(5) Uani 1 1 d . . .
H26 H 0.1221 -0.2604 -0.1260 0.050 Uiso 1 1 d R . .
C27 C 0.2188(2) -0.10535(19) -0.04040(19) 0.0407(5) Uani 1 1 d . . .
H27 H 0.2897 -0.1147 -0.0039 0.049 Uiso 1 1 d R . .
C28 C 0.72462(15) 0.56730(14) 0.48480(12) 0.0192(3) Uani 1 1 d . . .
C29 C 0.69386(15) 0.45707(14) 0.49595(13) 0.0207(3) Uani 1 1 d . . .
H29 H 0.6108 0.4023 0.4646 0.025 Uiso 1 1 d R . .
C30 C 0.78393(15) 0.42714(14) 0.55250(13) 0.0210(3) Uani 1 1 d . . .
H30 H 0.7618 0.3517 0.5583 0.025 Uiso 1 1 d R . .
C31 C 0.90695(15) 0.50653(14) 0.60116(12) 0.0191(3) Uani 1 1 d . . .
C32 C 0.93625(15) 0.61638(14) 0.58971(13) 0.0217(3) Uani 1 1 d . . .
H32 H 1.0190 0.6715 0.6222 0.026 Uiso 1 1 d R . .
C33 C 0.84705(15) 0.64686(14) 0.53178(13) 0.0214(3) Uani 1 1 d . . .
H33 H 0.8695 0.7219 0.5242 0.026 Uiso 1 1 d R . .
C34 C 1.00237(15) 0.47469(14) 0.66336(13) 0.0195(3) Uani 1 1 d . . .
C35 C 0.99051(15) 0.36872(14) 0.64271(13) 0.0205(3) Uani 1 1 d . . .
H35 H 0.9205 0.3150 0.5872 0.025 Uiso 1 1 d R . .
C36 C 1.08210(15) 0.34224(14) 0.70415(12) 0.0183(3) Uani 1 1 d . . .
C37 C 1.19381(15) 0.51592(14) 0.80510(12) 0.0187(3) Uani 1 1 d . . .
C38 C 1.10802(15) 0.54953(14) 0.74614(13) 0.0207(3) Uani 1 1 d . . .
H38 H 1.1211 0.6231 0.7620 0.025 Uiso 1 1 d R . .
C39 C 1.07306(15) 0.23069(14) 0.68185(12) 0.0189(3) Uani 1 1 d . . .
C40 C 1.17304(16) 0.20957(15) 0.73164(14) 0.0239(3) Uani 1 1 d . . .
H40 H 1.2483 0.2662 0.7797 0.029 Uiso 1 1 d R . .
C41 C 1.15990(17) 0.10389(15) 0.70931(15) 0.0267(4) Uani 1 1 d . . .
H41 H 1.2266 0.0873 0.7415 0.032 Uiso 1 1 d R . .
C42 C 1.04952(17) 0.02362(15) 0.64026(14) 0.0261(4) Uani 1 1 d . . .
H42 H 1.0378 -0.0496 0.6249 0.031 Uiso 1 1 d R . .
C43 C 0.95554(17) 0.05227(15) 0.59346(14) 0.0265(4) Uani 1 1 d . . .
H43 H 0.8796 -0.0033 0.5452 0.032 Uiso 1 1 d R . .
C44 C 1.30527(15) 0.59250(14) 0.89601(12) 0.0189(3) Uani 1 1 d . . .
C45 C 1.36902(15) 0.55093(14) 0.97402(13) 0.0210(3) Uani 1 1 d . . .
H45 H 1.3409 0.4735 0.9706 0.025 Uiso 1 1 d R . .
C46 C 1.47413(16) 0.62437(15) 1.05668(13) 0.0241(3) Uani 1 1 d . . .
H46 H 1.5179 0.5981 1.1116 0.029 Uiso 1 1 d R . .
C47 C 1.51373(17) 0.73689(15) 1.05731(14) 0.0273(4) Uani 1 1 d . . .
H47 H 1.5863 0.7894 1.1117 0.033 Uiso 1 1 d R . .
C48 C 1.44480(17) 0.77113(15) 0.97658(14) 0.0279(4) Uani 1 1 d . . .
H48 H 1.4723 0.8483 0.9775 0.034 Uiso 1 1 d R . .

loop_
_atom_site_aniso_label
_atom_site_aniso_U_11
_atom_site_aniso_U_22
_atom_site_aniso_U_33
_atom_site_aniso_U_23
_atom_site_aniso_U_13
_atom_site_aniso_U_12
Cl1S 0.0269(2) 0.0275(2) 0.0381(3) 0.00937(19) -0.00029(19) 0.00817(19)
Cl2S 0.0451(3) 0.0324(3) 0.0313(3) 0.0012(2) 0.0035(2) 0.0167(2)
Cl3S 0.0527(4) 0.0763(5) 0.0564(4) 0.0008(3) 0.0164(3) 0.0458(4)
N1 0.0181(7) 0.0244(7) 0.0187(7) -0.0004(5) -0.0014(5) 0.0134(6)
N2 0.0194(7) 0.0284(8) 0.0185(7) 0.0025(6) 0.0045(5) 0.0091(6)
N3 0.0348(10) 0.0333(9) 0.0509(11) 0.0056(8) -0.0068(8) 0.0212(8)
N4 0.0311(9) 0.0321(9) 0.0389(9) -0.0001(7) 0.0127(7) 0.0174(7)
N5 0.0154(6) 0.0219(7) 0.0171(6) 0.0022(5) 0.0027(5) 0.0095(5)
N6 0.0177(7) 0.0238(7) 0.0228(7) -0.0016(6) 0.0028(5) 0.0087(6)
N7 0.0223(7) 0.0232(7) 0.0223(7) -0.0006(6) -0.0012(6) 0.0125(6)
C1 0.0138(7) 0.0190(7) 0.0220(8) 0.0034(6) 0.0040(6) 0.0071(6)
C2 0.0213(8) 0.0218(8) 0.0228(8) 0.0055(6) 0.0060(6) 0.0107(7)
C3 0.0247(9) 0.0271(9) 0.0267(9) -0.0021(7) 0.0062(7) 0.0103(7)
C4 0.0289(10) 0.0203(8) 0.0442(11) 0.0008(8) 0.0098(8) 0.0123(8)
C5 0.0218(9) 0.0204(8) 0.0385(10) 0.0100(7) 0.0052(8) 0.0094(7)
C6 0.0179(8) 0.0241(8) 0.0226(8) 0.0084(7) 0.0040(6) 0.0082(7)
C7 0.0154(7) 0.0206(7) 0.0168(7) 0.0037(6) 0.0023(6) 0.0089(6)
C8 0.0170(7) 0.0207(7) 0.0200(8) 0.0031(6) 0.0042(6) 0.0102(6)
C9 0.0153(7) 0.0221(8) 0.0215(8) 0.0053(6) 0.0041(6) 0.0105(6)
C10 0.0162(7) 0.0206(7) 0.0178(7) 0.0050(6) 0.0024(6) 0.0081(6)
C11 0.0198(8) 0.0249(8) 0.0165(7) 0.0009(6) 0.0040(6) 0.0122(7)
C12 0.0161(7) 0.0284(8) 0.0198(8) 0.0028(6) 0.0041(6) 0.0126(7)
C13 0.0168(7) 0.0228(8) 0.0184(7) 0.0040(6) 0.0042(6) 0.0080(6)
C14 0.0190(8) 0.0229(8) 0.0207(8) 0.0050(6) 0.0029(6) 0.0099(7)
C15 0.0170(8) 0.0279(9) 0.0199(8) 0.0073(7) 0.0038(6) 0.0097(7)
C16 0.0208(8) 0.0250(8) 0.0191(8) 0.0027(6) 0.0068(6) 0.0099(7)
C17 0.0183(8) 0.0253(8) 0.0198(8) 0.0022(6) 0.0043(6) 0.0102(7)
C18 0.0194(8) 0.0303(9) 0.0241(8) 0.0091(7) 0.0034(7) 0.0117(7)
C19 0.0214(9) 0.0442(12) 0.0289(10) 0.0011(9) 0.0006(7) 0.0142(9)
C1S 0.0263(9) 0.0261(9) 0.0304(9) 0.0078(7) 0.0070(7) 0.0136(8)
C20 0.0211(10) 0.0566(14) 0.0386(12) 0.0052(10) -0.0031(8) 0.0158(10)
C21 0.0306(11) 0.0552(15) 0.0561(15) 0.0174(12) -0.0014(10) 0.0260(11)
C22 0.0472(14) 0.0445(13) 0.0714(18) 0.0060(12) -0.0087(13) 0.0336(12)
C23 0.0273(9) 0.0256(9) 0.0235(8) 0.0016(7) 0.0121(7) 0.0114(7)
C24 0.0319(10) 0.0286(9) 0.0238(9) 0.0025(7) 0.0116(8) 0.0079(8)
C25 0.0502(13) 0.0292(10) 0.0319(11) -0.0025(8) 0.0203(10) 0.0098(10)
C26 0.0591(15) 0.0327(11) 0.0447(13) 0.0029(9) 0.0304(11) 0.0233(11)
C27 0.0449(13) 0.0403(12) 0.0498(13) 0.0041(10) 0.0229(11) 0.0267(11)
C28 0.0167(7) 0.0250(8) 0.0158(7) 0.0020(6) 0.0015(6) 0.0127(6)
C29 0.0153(7) 0.0232(8) 0.0201(8) 0.0007(6) 0.0018(6) 0.0090(6)
C30 0.0183(8) 0.0227(8) 0.0207(8) 0.0024(6) 0.0026(6) 0.0114(7)
C31 0.0161(7) 0.0242(8) 0.0165(7) 0.0023(6) 0.0019(6) 0.0118(6)
C32 0.0147(7) 0.0245(8) 0.0204(8) 0.0009(6) 0.0013(6) 0.0079(6)
C33 0.0191(8) 0.0230(8) 0.0202(8) 0.0041(6) 0.0038(6) 0.0104(7)
C34 0.0156(7) 0.0252(8) 0.0172(7) 0.0024(6) 0.0028(6) 0.0110(6)
C35 0.0154(7) 0.0251(8) 0.0180(7) 0.0013(6) 0.0016(6) 0.0098(6)
C36 0.0162(7) 0.0218(8) 0.0169(7) 0.0023(6) 0.0045(6) 0.0097(6)
C37 0.0160(7) 0.0240(8) 0.0153(7) 0.0024(6) 0.0026(6) 0.0106(6)
C38 0.0188(8) 0.0216(8) 0.0200(8) 0.0011(6) 0.0024(6) 0.0112(7)
C39 0.0179(7) 0.0224(8) 0.0171(7) 0.0020(6) 0.0056(6) 0.0103(6)
C40 0.0181(8) 0.0252(8) 0.0245(8) 0.0005(7) 0.0011(6) 0.0112(7)
C41 0.0242(9) 0.0294(9) 0.0296(9) 0.0037(7) 0.0062(7) 0.0174(8)
C42 0.0297(9) 0.0236(8) 0.0269(9) 0.0024(7) 0.0095(7) 0.0144(8)
C43 0.0217(8) 0.0258(9) 0.0270(9) -0.0018(7) 0.0049(7) 0.0092(7)
C44 0.0157(7) 0.0224(8) 0.0159(7) 0.0011(6) 0.0019(6) 0.0093(6)
C45 0.0202(8) 0.0216(8) 0.0182(7) 0.0034(6) 0.0029(6) 0.0098(7)
C46 0.0216(8) 0.0278(9) 0.0183(8) 0.0039(7) -0.0007(6) 0.0131(7)
C47 0.0242(9) 0.0255(9) 0.0231(8) -0.0037(7) -0.0041(7) 0.0127(7)
C48 0.0291(9) 0.0217(8) 0.0267(9) -0.0010(7) -0.0016(7) 0.0147(7)

loop_
_atom_type_symbol
_atom_type_description
_atom_type_scat_dispersion_real
_atom_type_scat_dispersion_imag
_atom_type_scat_source
C C 0.0033 0.0016 'International Tables Vol C Tables 4.2.6.8 and 6.1.1.4'
H H 0.0000 0.0000 'International Tables Vol C Tables 4.2.6.8 and 6.1.1.4'
Cl Cl 0.1484 0.1585 'International Tables Vol C Tables 4.2.6.8 and 6.1.1.4'
N N 0.0061 0.0033 'International Tables Vol C Tables 4.2.6.8 and 6.1.1.4'

loop_
_geom_angle_atom_site_label_1
_geom_angle_atom_site_label_2
_geom_angle_atom_site_label_3
_geom_angle
_geom_angle_site_symmetry_1
_geom_angle_site_symmetry_3
_geom_angle_publ_flag
C7 N1 C28 119.69(13) . . ?
C7 N1 C1 120.61(13) . . ?
C28 N1 C1 119.39(13) . . ?
C15 N2 C16 117.24(15) . . ?
C22 N3 C18 117.82(19) . . ?
C27 N4 C23 117.06(18) . . ?
C36 N5 C37 117.48(13) . . ?
C43 N6 C39 117.40(14) . . ?
C48 N7 C44 117.54(14) . . ?
C2 C1 C6 119.35(15) . . ?
C2 C1 N1 120.46(14) . . ?
C6 C1 N1 120.19(15) . . ?
C3 C2 C1 120.32(16) . . ?
C3 C2 H2 119.8 . . ?
C1 C2 H2 119.8 . . ?
C2 C3 C4 120.36(17) . . ?
C2 C3 H3 119.8 . . ?
C4 C3 H3 119.8 . . ?
C5 C4 C3 119.33(17) . . ?
C5 C4 H4 120.3 . . ?
C3 C4 H4 120.3 . . ?
C4 C5 C6 120.72(16) . . ?
C4 C5 H5 119.6 . . ?
C6 C5 H5 119.6 . . ?
C5 C6 C1 119.89(17) . . ?
C5 C6 H6 120.0 . . ?
C1 C6 H6 120.1 . . ?
C12 C7 C8 118.36(15) . . ?
C12 C7 N1 120.41(14) . . ?
C8 C7 N1 121.21(15) . . ?
C9 C8 C7 120.43(15) . . ?
C9 C8 H8 119.8 . . ?
C7 C8 H8 119.8 . . ?
C8 C9 C10 121.40(15) . . ?
C8 C9 H9 119.3 . . ?
C10 C9 H9 119.3 . . ?
C9 C10 C11 117.68(15) . . ?
C9 C10 C13 121.77(14) . . ?
C11 C10 C13 120.54(15) . . ?
C12 C11 C10 121.14(15) . . ?
C12 C11 H11 119.4 . . ?
C10 C11 H11 119.4 . . ?
C11 C12 C7 120.89(15) . . ?
C11 C12 H12 119.6 . . ?
C7 C12 H12 119.6 . . ?
C14 C13 C17 117.28(15) . . ?
C14 C13 C10 121.81(15) . . ?
C17 C13 C10 120.90(14) . . ?
C13 C14 C15 119.64(16) . . ?
C13 C14 H14 120.2 . . ?
C15 C14 H14 120.2 . . ?
N2 C15 C14 123.15(15) . . ?
N2 C15 C18 117.08(15) . . ?
C14 C15 C18 119.75(16) . . ?
N2 C16 C17 123.25(16) . . ?
N2 C16 C23 116.88(15) . . ?
C17 C16 C23 119.84(15) . . ?
C16 C17 C13 119.41(15) . . ?
C16 C17 H17 120.3 . . ?
C13 C17 H17 120.3 . . ?
N3 C18 C19 122.56(17) . . ?
N3 C18 C15 116.13(16) . . ?
C19 C18 C15 121.29(17) . . ?
C18 C19 C20 118.3(2) . . ?
C18 C19 H19 120.8 . . ?
C20 C19 H19 120.8 . . ?
Cl3S C1S Cl1S 109.78(11) . . ?
Cl3S C1S Cl2S 109.81(11) . . ?
Cl1S C1S Cl2S 110.07(10) . . ?
Cl3S C1S H1S 109.1 . . ?
Cl1S C1S H1S 109.0 . . ?
Cl2S C1S H1S 109.0 . . ?
C21 C20 C19 119.1(2) . . ?
C21 C20 H20 120.4 . . ?
C19 C20 H20 120.4 . . ?
C20 C21 C22 118.4(2) . . ?
C20 C21 H21 120.8 . . ?
C22 C21 H21 120.8 . . ?
N3 C22 C21 123.8(2) . . ?
N3 C22 H22 118.1 . . ?
C21 C22 H22 118.1 . . ?
N4 C23 C24 122.91(17) . . ?
N4 C23 C16 115.61(16) . . ?
C24 C23 C16 121.48(16) . . ?
C25 C24 C23 118.88(19) . . ?
C25 C24 H24 120.6 . . ?
C23 C24 H24 120.6 . . ?
C24 C25 C26 118.6(2) . . ?
C24 C25 H25 120.7 . . ?
C26 C25 H25 120.7 . . ?
C27 C26 C25 118.4(2) . . ?
C27 C26 H26 120.8 . . ?
C25 C26 H26 120.8 . . ?
N4 C27 C26 124.1(2) . . ?
N4 C27 H27 118.0 . . ?
C26 C27 H27 118.0 . . ?
C33 C28 C29 119.01(14) . . ?
C33 C28 N1 119.94(15) . . ?
C29 C28 N1 121.05(15) . . ?
C30 C29 C28 120.50(15) . . ?
C30 C29 H29 119.7 . . ?
C28 C29 H29 119.8 . . ?
C29 C30 C31 121.01(16) . . ?
C29 C30 H30 119.5 . . ?
C31 C30 H30 119.5 . . ?
C32 C31 C30 117.86(14) . . ?
C32 C31 C34 121.25(15) . . ?
C30 C31 C34 120.88(15) . . ?
C33 C32 C31 121.53(15) . . ?
C33 C32 H32 119.2 . . ?
C31 C32 H32 119.2 . . ?
C32 C33 C28 120.08(16) . . ?
C32 C33 H33 120.0 . . ?
C28 C33 H33 120.0 . . ?
C35 C34 C38 117.06(14) . . ?
C35 C34 C31 121.63(15) . . ?
C38 C34 C31 121.31(15) . . ?
C36 C35 C34 119.56(15) . . ?
C36 C35 H35 120.2 . . ?
C34 C35 H35 120.2 . . ?
N5 C36 C35 123.10(15) . . ?
N5 C36 C39 116.38(13) . . ?
C35 C36 C39 120.52(14) . . ?
N5 C37 C38 122.93(15) . . ?
N5 C37 C44 115.89(13) . . ?
C38 C37 C44 121.17(15) . . ?
C37 C38 C34 119.84(15) . . ?
C37 C38 H38 120.1 . . ?
C34 C38 H38 120.1 . . ?
N6 C39 C40 122.57(15) . . ?
N6 C39 C36 116.91(14) . . ?
C40 C39 C36 120.52(15) . . ?
C41 C40 C39 118.50(16) . . ?
C41 C40 H40 120.8 . . ?
C39 C40 H40 120.7 . . ?
C42 C41 C40 119.31(16) . . ?
C42 C41 H41 120.3 . . ?
C40 C41 H41 120.3 . . ?
C41 C42 C43 118.29(16) . . ?
C41 C42 H42 120.9 . . ?
C43 C42 H42 120.8 . . ?
N6 C43 C42 123.89(17) . . ?
N6 C43 H43 118.0 . . ?
C42 C43 H43 118.1 . . ?
N7 C44 C45 122.50(15) . . ?
N7 C44 C37 117.05(14) . . ?
C45 C44 C37 120.43(15) . . ?
C46 C45 C44 119.16(16) . . ?
C46 C45 H45 120.4 . . ?
C44 C45 H45 120.4 . . ?
C47 C46 C45 118.54(15) . . ?
C47 C46 H46 120.7 . . ?
C45 C46 H46 120.7 . . ?
C46 C47 C48 118.53(16) . . ?
C46 C47 H47 120.7 . . ?
C48 C47 H47 120.7 . . ?
N7 C48 C47 123.70(17) . . ?
N7 C48 H48 118.1 . . ?
C47 C48 H48 118.2 . . ?

loop_
_geom_bond_atom_site_label_1
_geom_bond_atom_site_label_2
_geom_bond_distance
_geom_bond_site_symmetry_2
_geom_bond_publ_flag
Cl1S C1S 1.7673(19) . ?
Cl2S C1S 1.775(2) . ?
Cl3S C1S 1.750(2) . ?
N1 C7 1.414(2) . ?
N1 C28 1.4226(19) . ?
N1 C1 1.427(2) . ?
N2 C15 1.341(2) . ?
N2 C16 1.345(2) . ?
N3 C22 1.335(3) . ?
N3 C18 1.338(3) . ?
N4 C27 1.339(3) . ?
N4 C23 1.346(2) . ?
N5 C36 1.344(2) . ?
N5 C37 1.345(2) . ?
N6 C43 1.335(2) . ?
N6 C39 1.345(2) . ?
N7 C48 1.341(2) . ?
N7 C44 1.345(2) . ?
C1 C2 1.391(2) . ?
C1 C6 1.396(2) . ?
C2 C3 1.387(2) . ?
C2 H2 0.9500 . ?
C3 C4 1.390(3) . ?
C3 H3 0.9499 . ?
C4 C5 1.386(3) . ?
C4 H4 0.9500 . ?
C5 C6 1.387(3) . ?
C5 H5 0.9499 . ?
C6 H6 0.9499 . ?
C7 C12 1.395(2) . ?
C7 C8 1.402(2) . ?
C8 C9 1.386(2) . ?
C8 H8 0.9500 . ?
C9 C10 1.399(2) . ?
C9 H9 0.9500 . ?
C10 C11 1.400(2) . ?
C10 C13 1.480(2) . ?
C11 C12 1.385(2) . ?
C11 H11 0.9499 . ?
C12 H12 0.9500 . ?
C13 C14 1.391(2) . ?
C13 C17 1.398(2) . ?
C14 C15 1.394(2) . ?
C14 H14 0.9500 . ?
C15 C18 1.489(2) . ?
C16 C17 1.392(2) . ?
C16 C23 1.494(2) . ?
C17 H17 0.9500 . ?
C18 C19 1.392(3) . ?
C19 C20 1.395(3) . ?
C19 H19 0.9499 . ?
C1S H1S 1.0001 . ?
C20 C21 1.376(4) . ?
C20 H20 0.9500 . ?
C21 C22 1.378(3) . ?
C21 H21 0.9501 . ?
C22 H22 0.9500 . ?
C23 C24 1.386(3) . ?
C24 C25 1.384(3) . ?
C24 H24 0.9499 . ?
C25 C26 1.393(3) . ?
C25 H25 0.9500 . ?
C26 C27 1.371(3) . ?
C26 H26 0.9500 . ?
C27 H27 0.9500 . ?
C28 C33 1.396(2) . ?
C28 C29 1.399(2) . ?
C29 C30 1.389(2) . ?
C29 H29 0.9499 . ?
C30 C31 1.402(2) . ?
C30 H30 0.9501 . ?
C31 C32 1.397(2) . ?
C31 C34 1.482(2) . ?
C32 C33 1.391(2) . ?
C32 H32 0.9500 . ?
C33 H33 0.9499 . ?
C34 C35 1.396(2) . ?
C34 C38 1.399(2) . ?
C35 C36 1.395(2) . ?
C35 H35 0.9500 . ?
C36 C39 1.489(2) . ?
C37 C38 1.390(2) . ?
C37 C44 1.491(2) . ?
C38 H38 0.9499 . ?
C39 C40 1.397(2) . ?
C40 C41 1.390(2) . ?
C40 H40 0.9500 . ?
C41 C42 1.373(3) . ?
C41 H41 0.9501 . ?
C42 C43 1.389(2) . ?
C42 H42 0.9499 . ?
C43 H43 0.9500 . ?
C44 C45 1.398(2) . ?
C45 C46 1.390(2) . ?
C45 H45 0.9500 . ?
C46 C47 1.388(3) . ?
C46 H46 0.9500 . ?
C47 C48 1.391(2) . ?
C47 H47 0.9500 . ?
C48 H48 0.9500 . ?

loop_
_geom_torsion_atom_site_label_1
_geom_torsion_atom_site_label_2
_geom_torsion_atom_site_label_3
_geom_torsion_atom_site_label_4
_geom_torsion
_geom_torsion_site_symmetry_1
_geom_torsion_site_symmetry_2
_geom_torsion_site_symmetry_3
_geom_torsion_site_symmetry_4
_geom_torsion_publ_flag
C7 N1 C1 C2 135.10(17) . . . . ?
C28 N1 C1 C2 -38.5(2) . . . . ?
C7 N1 C1 C6 -44.3(2) . . . . ?
C28 N1 C1 C6 142.16(17) . . . . ?
C6 C1 C2 C3 -0.1(3) . . . . ?
N1 C1 C2 C3 -179.48(16) . . . . ?
C1 C2 C3 C4 1.4(3) . . . . ?
C2 C3 C4 C5 -1.2(3) . . . . ?
C3 C4 C5 C6 -0.4(3) . . . . ?
C4 C5 C6 C1 1.8(3) . . . . ?
C2 C1 C6 C5 -1.5(3) . . . . ?
N1 C1 C6 C5 177.89(16) . . . . ?
C28 N1 C7 C12 -32.1(2) . . . . ?
C1 N1 C7 C12 154.39(16) . . . . ?
C28 N1 C7 C8 146.69(16) . . . . ?
C1 N1 C7 C8 -26.8(2) . . . . ?
C12 C7 C8 C9 1.7(2) . . . . ?
N1 C7 C8 C9 -177.06(15) . . . . ?
C7 C8 C9 C10 1.1(3) . . . . ?
C8 C9 C10 C11 -2.2(2) . . . . ?
C8 C9 C10 C13 177.15(15) . . . . ?
C9 C10 C11 C12 0.4(2) . . . . ?
C13 C10 C11 C12 -178.95(16) . . . . ?
C10 C11 C12 C7 2.5(3) . . . . ?
C8 C7 C12 C11 -3.5(3) . . . . ?
N1 C7 C12 C11 175.29(16) . . . . ?
C9 C10 C13 C14 29.4(3) . . . . ?
C11 C10 C13 C14 -151.24(17) . . . . ?
C9 C10 C13 C17 -149.23(17) . . . . ?
C11 C10 C13 C17 30.1(2) . . . . ?
C17 C13 C14 C15 1.5(3) . . . . ?
C10 C13 C14 C15 -177.20(16) . . . . ?
C16 N2 C15 C14 0.0(3) . . . . ?
C16 N2 C15 C18 -178.17(16) . . . . ?
C13 C14 C15 N2 -1.4(3) . . . . ?
C13 C14 C15 C18 176.68(16) . . . . ?
C15 N2 C16 C17 1.4(3) . . . . ?
C15 N2 C16 C23 179.46(15) . . . . ?
N2 C16 C17 C13 -1.2(3) . . . . ?
C23 C16 C17 C13 -179.30(16) . . . . ?
C14 C13 C17 C16 -0.2(2) . . . . ?
C10 C13 C17 C16 178.47(16) . . . . ?
C22 N3 C18 C19 1.4(3) . . . . ?
C22 N3 C18 C15 -176.9(2) . . . . ?
N2 C15 C18 N3 174.24(18) . . . . ?
C14 C15 C18 N3 -4.0(3) . . . . ?
N2 C15 C18 C19 -4.1(3) . . . . ?
C14 C15 C18 C19 177.62(18) . . . . ?
N3 C18 C19 C20 -0.7(3) . . . . ?
C15 C18 C19 C20 177.54(19) . . . . ?
C18 C19 C20 C21 -0.5(3) . . . . ?
C19 C20 C21 C22 1.0(4) . . . . ?
C18 N3 C22 C21 -0.9(4) . . . . ?
C20 C21 C22 N3 -0.3(5) . . . . ?
C27 N4 C23 C24 -1.6(3) . . . . ?
C27 N4 C23 C16 178.42(17) . . . . ?
N2 C16 C23 N4 176.25(17) . . . . ?
C17 C16 C23 N4 -5.6(2) . . . . ?
N2 C16 C23 C24 -3.8(3) . . . . ?
C17 C16 C23 C24 174.40(17) . . . . ?
N4 C23 C24 C25 1.1(3) . . . . ?
C16 C23 C24 C25 -178.89(17) . . . . ?
C23 C24 C25 C26 0.4(3) . . . . ?
C24 C25 C26 C27 -1.3(3) . . . . ?
C23 N4 C27 C26 0.6(3) . . . . ?
C25 C26 C27 N4 0.9(4) . . . . ?
C7 N1 C28 C33 144.59(16) . . . . ?
C1 N1 C28 C33 -41.8(2) . . . . ?
C7 N1 C28 C29 -35.6(2) . . . . ?
C1 N1 C28 C29 138.04(17) . . . . ?
C33 C28 C29 C30 -0.3(3) . . . . ?
N1 C28 C29 C30 179.86(15) . . . . ?
C28 C29 C30 C31 1.1(3) . . . . ?
C29 C30 C31 C32 -0.9(3) . . . . ?
C29 C30 C31 C34 178.68(15) . . . . ?
C30 C31 C32 C33 -0.2(3) . . . . ?
C34 C31 C32 C33 -179.75(16) . . . . ?
C31 C32 C33 C28 1.0(3) . . . . ?
C29 C28 C33 C32 -0.7(3) . . . . ?
N1 C28 C33 C32 179.09(15) . . . . ?
C32 C31 C34 C35 -153.49(17) . . . . ?
C30 C31 C34 C35 27.0(2) . . . . ?
C32 C31 C34 C38 27.1(3) . . . . ?
C30 C31 C34 C38 -152.46(17) . . . . ?
C38 C34 C35 C36 0.2(2) . . . . ?
C31 C34 C35 C36 -179.29(16) . . . . ?
C37 N5 C36 C35 -1.5(2) . . . . ?
C37 N5 C36 C39 178.33(14) . . . . ?
C34 C35 C36 N5 1.4(3) . . . . ?
C34 C35 C36 C39 -178.41(15) . . . . ?
C36 N5 C37 C38 0.0(2) . . . . ?
C36 N5 C37 C44 179.55(14) . . . . ?
N5 C37 C38 C34 1.5(3) . . . . ?
C44 C37 C38 C34 -177.98(16) . . . . ?
C35 C34 C38 C37 -1.5(2) . . . . ?
C31 C34 C38 C37 177.92(16) . . . . ?
C43 N6 C39 C40 1.8(3) . . . . ?
C43 N6 C39 C36 -178.50(15) . . . . ?
N5 C36 C39 N6 170.10(15) . . . . ?
C35 C36 C39 N6 -10.1(2) . . . . ?
N5 C36 C39 C40 -10.2(2) . . . . ?
C35 C36 C39 C40 169.67(17) . . . . ?
N6 C39 C40 C41 -1.0(3) . . . . ?
C36 C39 C40 C41 179.27(16) . . . . ?
C39 C40 C41 C42 -0.6(3) . . . . ?
C40 C41 C42 C43 1.4(3) . . . . ?
C39 N6 C43 C42 -1.0(3) . . . . ?
C41 C42 C43 N6 -0.6(3) . . . . ?
C48 N7 C44 C45 1.4(3) . . . . ?
C48 N7 C44 C37 -177.25(16) . . . . ?
N5 C37 C44 N7 158.63(15) . . . . ?
C38 C37 C44 N7 -21.8(2) . . . . ?
N5 C37 C44 C45 -20.0(2) . . . . ?
C38 C37 C44 C45 159.49(16) . . . . ?
N7 C44 C45 C46 0.1(3) . . . . ?
C37 C44 C45 C46 178.65(16) . . . . ?
C44 C45 C46 C47 -1.5(3) . . . . ?
C45 C46 C47 C48 1.5(3) . . . . ?
C44 N7 C48 C47 -1.4(3) . . . . ?
C46 C47 C48 N7 -0.1(3) . . . . ?

loop_
_cod_related_entry_id
_cod_related_entry_database
_cod_related_entry_code
1 ChemSpider 21144411
